data_4333882
loop_
_publ_author_name
'Nora Gr\"uger'
'Lara-Isabel Rodr\'iguez'
'Hubert Wadepohl'
'Lutz H. Gade'

_publ_section_title
;
 Achiral and Chiral PNP-Pincer Ligands with a Carbazole Backbone:
 Coordination Chemistry with d8 Transition Metals
;
_journal_name_full 'Inorganic Chemistry'
_journal_page_first 2050
_journal_page_last 2059
_journal_paper_doi 10.1021/ic302454n
_journal_volume 52
_journal_year 2013
_chemical_formula_sum 'C50 H54 Cl N O P2 Pd'
_chemical_formula_weight 888.73
_space_group_IT_number 2
_symmetry_cell_setting triclinic
_symmetry_Int_Tables_number 2
_symmetry_space_group_name_Hall '-P 1'
_symmetry_space_group_name_H-M 'P -1'
_atom_sites_solution_hydrogens geom
_atom_sites_solution_primary iterative
_atom_sites_solution_secondary difmap
_audit_block_code ga_ng23a
_audit_creation_date
;
'Tue Jun 19 11:36:04 2012'
;
_audit_creation_method
;
CrysAlisPro, Oxford Diffraction Ltd.,
Version 1.171.35.21 (release 20-01-2012 CrysAlis171 .NET)
(compiled Jan 23 2012,18:06:46)
;
_audit_update_record 'Tue Jun 19 11:38:13 CEST 2012'
_cell_angle_alpha 63.244(3)
_cell_angle_beta 75.697(3)
_cell_angle_gamma 68.328(3)
_cell_formula_units_Z 2
_cell_length_a 12.7237(4)
_cell_length_b 13.9205(5)
_cell_length_c 14.7922(4)
_cell_measurement_reflns_used 18751
_cell_measurement_temperature 110.00(10)
_cell_measurement_theta_max 71.7495
_cell_measurement_theta_min 3.7225
_cell_volume 2163.78(14)
_computing_cell_refinement
;
CrysAlisPro, Agilent Technologies,
Version 1.171.35.21 (release 20-01-2012 CrysAlis171 .NET)
(compiled Jan 23 2012,18:06:46)
;
_computing_data_collection
;
CrysAlisPro, Agilent Technologies,
Version 1.171.35.21 (release 20-01-2012 CrysAlis171 .NET)
(compiled Jan 23 2012,18:06:46)
;
_computing_data_reduction
;
CrysAlisPro, Agilent Technologies,
Version 1.171.35.21 (release 20-01-2012 CrysAlis171 .NET)
(compiled Jan 23 2012,18:06:46)
;
_computing_publication_material 'SHELXL-97 (Sheldrick, 1997)'
_computing_structure_refinement 'SHELXL-97 (Sheldrick, 1997)'
_computing_structure_solution 'SUPERFLIP (Palatinus, 2007-2009)'
_diffrn_ambient_temperature 110.00(10)
_diffrn_detector 'CCD plate'
_diffrn_detector_area_resol_mean 15.9241
_diffrn_detector_type 'Agilent EOS'
_diffrn_measured_fraction_theta_full 0.985
_diffrn_measured_fraction_theta_max 0.976
_diffrn_measurement_details
;
  1 omega  -20.00    7.00   1.0000    2.0000
omega____ theta____ kappa____ phi______ frames
    -        0.0000   38.0000   60.0000 27

  2 omega  -19.00   64.00   1.0000    2.0000
omega____ theta____ kappa____ phi______ frames
    -        0.0000   57.0000  -90.0000 83

  3 omega  -67.00  -42.00   1.0000    2.0000
omega____ theta____ kappa____ phi______ frames
    -        0.0000  -57.0000    0.0000 25

  4 omega   24.00   61.00   1.0000    2.0000
omega____ theta____ kappa____ phi______ frames
    -        0.0000   38.0000   60.0000 37

  5 omega  -88.00  -40.00   1.0000    7.0000
omega____ theta____ kappa____ phi______ frames
    -      -26.0000  -76.0000  -62.0000 48

  6 omega  -24.00    1.00   1.0000    7.0000
omega____ theta____ kappa____ phi______ frames
    -      -26.0000  -76.0000  -62.0000 25

  7 omega  -24.00    2.00   1.0000    7.0000
omega____ theta____ kappa____ phi______ frames
    -      -30.0000  -80.0000   75.0000 26

  8 omega  -39.00  -12.00   1.0000    7.0000
omega____ theta____ kappa____ phi______ frames
    -      -42.5000  -77.0000   60.0000 27

  9 omega  -40.00  -13.00   1.0000    7.0000
omega____ theta____ kappa____ phi______ frames
    -      -42.5000  -77.0000   30.0000 27

 10 omega  -47.00  -12.00   1.0000    7.0000
omega____ theta____ kappa____ phi______ frames
    -      -42.5000  -77.0000 -150.0000 35

 11 omega  -45.00   29.00   1.0000    7.0000
omega____ theta____ kappa____ phi______ frames
    -      -42.5000   38.0000 -120.0000 74

 12 omega  -49.00   27.00   1.0000    7.0000
omega____ theta____ kappa____ phi______ frames
    -      -42.5000   25.0000   30.0000 76

 13 omega  -42.00  -15.00   1.0000    7.0000
omega____ theta____ kappa____ phi______ frames
    -      -42.5000  -77.0000  120.0000 27

 14 omega  -44.00  -17.00   1.0000    7.0000
omega____ theta____ kappa____ phi______ frames
    -      -42.5000  -77.0000   90.0000 27

 15 omega  -48.00  -13.00   1.0000    7.0000
omega____ theta____ kappa____ phi______ frames
    -      -42.5000  -77.0000  -60.0000 35

 16 omega -111.00  -82.00   1.0000    7.0000
omega____ theta____ kappa____ phi______ frames
    -      -42.5000  -57.0000 -180.0000 29

 17 omega  -46.00   25.00   1.0000    7.0000
omega____ theta____ kappa____ phi______ frames
    -      -42.5000   63.0000  120.0000 71

 18 omega  -40.00  -13.00   1.0000    7.0000
omega____ theta____ kappa____ phi______ frames
    -      -42.5000  -77.0000 -120.0000 27

 19 omega   14.00   39.00   1.0000    7.0000
omega____ theta____ kappa____ phi______ frames
    -       46.0000   80.0000   68.0000 25

 20 omega   15.00   41.00   1.0000    7.0000
omega____ theta____ kappa____ phi______ frames
    -       46.0000   78.0000  -18.0000 26

 21 omega   18.00   43.00   1.0000    7.0000
omega____ theta____ kappa____ phi______ frames
    -       50.0000   80.0000 -112.0000 25

 22 omega   19.00   44.00   1.0000    7.0000
omega____ theta____ kappa____ phi______ frames
    -       50.0000   79.0000   -6.0000 25

 23 omega   19.00   44.00   1.0000    7.0000
omega____ theta____ kappa____ phi______ frames
    -       50.0000   79.0000 -175.0000 25

 24 omega   18.00   43.00   1.0000    7.0000
omega____ theta____ kappa____ phi______ frames
    -       50.0000   80.0000  133.0000 25

 25 omega   19.00   44.00   1.0000    7.0000
omega____ theta____ kappa____ phi______ frames
    -       50.0000   79.0000 -146.0000 25

 26 omega   59.00   86.00   1.0000    7.0000
omega____ theta____ kappa____ phi______ frames
    -       50.0000   77.0000   28.0000 27

 27 omega   21.00   50.00   1.0000    7.0000
omega____ theta____ kappa____ phi______ frames
    -       50.0000   77.0000   28.0000 29

 28 omega   55.00  107.00   1.0000    7.0000
omega____ theta____ kappa____ phi______ frames
    -       54.0000   77.0000  103.0000 52

 29 omega   23.00   48.00   1.0000    7.0000
omega____ theta____ kappa____ phi______ frames
    -       54.0000   78.0000  -18.0000 25

 30 omega   23.00   48.00   1.0000    7.0000
omega____ theta____ kappa____ phi______ frames
    -       54.0000   78.0000   80.0000 25

 31 omega   71.00  123.00   1.0000    7.0000
omega____ theta____ kappa____ phi______ frames
    -       54.0000   76.0000 -127.0000 52

 32 omega   27.00   60.00   1.0000    7.0000
omega____ theta____ kappa____ phi______ frames
    -       54.0000   76.0000 -127.0000 33

 33 omega   23.00   48.00   1.0000    7.0000
omega____ theta____ kappa____ phi______ frames
    -       54.0000   78.0000  165.0000 25

 34 omega   26.00   60.00   1.0000    7.0000
omega____ theta____ kappa____ phi______ frames
    -       54.0000   75.0000  -75.0000 34

 35 omega   23.00   48.00   1.0000    7.0000
omega____ theta____ kappa____ phi______ frames
    -       54.0000   78.0000  100.0000 25

 36 omega    7.00   83.00   1.0000    7.0000
omega____ theta____ kappa____ phi______ frames
    -       55.1171  -77.0000   30.0000 76

 37 omega   26.00   55.00   1.0000    7.0000
omega____ theta____ kappa____ phi______ frames
    -       55.1171   77.0000  -60.0000 29

 38 omega   58.00  103.00   1.0000    7.0000
omega____ theta____ kappa____ phi______ frames
    -       55.1171   77.0000  -60.0000 45

 39 omega   -1.00   84.00   1.0000    7.0000
omega____ theta____ kappa____ phi______ frames
    -       55.1171  -77.0000  -60.0000 85

 40 omega   30.00  112.00   1.0000    7.0000
omega____ theta____ kappa____ phi______ frames
    -       58.0000   76.0000  -35.0000 82

 41 omega   29.00  128.00   1.0000    7.0000
omega____ theta____ kappa____ phi______ frames
    -       58.0000   76.0000   54.0000 99

 42 omega   34.00  128.00   1.0000    7.0000
omega____ theta____ kappa____ phi______ frames
    -       58.0000   74.0000   91.0000 94

 43 omega   30.00  127.00   1.0000    7.0000
omega____ theta____ kappa____ phi______ frames
    -       58.0000   73.0000 -159.0000 97

 44 omega   51.00   78.00   1.0000    7.0000
omega____ theta____ kappa____ phi______ frames
    -       70.0000  -80.0000 -104.0000 27

 45 omega    4.00  105.00   1.0000    7.0000
omega____ theta____ kappa____ phi______ frames
    -       74.0000  -80.0000  159.0000 101

 46 omega   54.00   81.00   1.0000   14.0000
omega____ theta____ kappa____ phi______ frames
    -       90.0000  -79.0000 -118.0000 27

 47 omega  115.00  142.00   1.0000   14.0000
omega____ theta____ kappa____ phi______ frames
    -      110.2342  -80.0000  138.0000 27

 48 omega   70.00  110.00   1.0000   14.0000
omega____ theta____ kappa____ phi______ frames
    -      110.2342  -80.0000  138.0000 40

 49 omega   40.00  142.00   1.0000   14.0000
omega____ theta____ kappa____ phi______ frames
    -      110.2342  -80.0000 -143.0000 102

 50 omega   40.00   66.00   1.0000   14.0000
omega____ theta____ kappa____ phi______ frames
    -      110.2342  -77.0000 -180.0000 26

 51 omega  146.00  172.00   1.0000   14.0000
omega____ theta____ kappa____ phi______ frames
    -      110.2342   77.0000  -60.0000 26

 52 omega   40.00  141.00   1.0000   14.0000
omega____ theta____ kappa____ phi______ frames
    -      110.2342  -80.0000   35.0000 101

 53 omega   80.00  107.00   1.0000   14.0000
omega____ theta____ kappa____ phi______ frames
    -      110.2342   77.0000  -60.0000 27

 54 omega   86.00  111.00   1.0000   14.0000
omega____ theta____ kappa____ phi______ frames
    -      110.2342   38.0000  120.0000 25

 55 omega   91.00  118.00   1.0000   14.0000
omega____ theta____ kappa____ phi______ frames
    -      110.2342  -77.0000 -180.0000 27

 56 omega   89.00  177.00   1.0000   14.0000
omega____ theta____ kappa____ phi______ frames
    -      110.2342   50.0000   60.0000 88

 57 omega   91.00  157.00   1.0000   14.0000
omega____ theta____ kappa____ phi______ frames
    -      110.2342   50.0000  150.0000 66

 58 omega   80.00  106.00   1.0000   14.0000
omega____ theta____ kappa____ phi______ frames
    -      110.2342   77.0000  -90.0000 26

 59 omega  141.00  168.00   1.0000   14.0000
omega____ theta____ kappa____ phi______ frames
    -      110.2342   77.0000 -180.0000 27

 60 omega   85.00  120.00   1.0000   14.0000
omega____ theta____ kappa____ phi______ frames
    -      110.2342   38.0000   30.0000 35

 61 omega   81.00  106.00   1.0000   14.0000
omega____ theta____ kappa____ phi______ frames
    -      110.2342   77.0000   60.0000 25

 62 omega  153.00  178.00   1.0000   14.0000
omega____ theta____ kappa____ phi______ frames
    -      110.2342   77.0000   60.0000 25

 63 omega   81.00  106.00   1.0000   14.0000
omega____ theta____ kappa____ phi______ frames
    -      110.2342   77.0000 -180.0000 25

 64 omega  148.00  175.00   1.0000   14.0000
omega____ theta____ kappa____ phi______ frames
    -      110.2342   77.0000   90.0000 27

 65 omega   80.00  106.00   1.0000   14.0000
omega____ theta____ kappa____ phi______ frames
    -      110.2342   77.0000   90.0000 26

 66 omega   40.00  116.00   1.0000   14.0000
omega____ theta____ kappa____ phi______ frames
    -      110.2342  -80.0000  -78.0000 76

 67 omega   88.00  115.00   1.0000   14.0000
omega____ theta____ kappa____ phi______ frames
    -      110.2342   63.0000 -120.0000 27

 68 omega   81.00  106.00   1.0000   14.0000
omega____ theta____ kappa____ phi______ frames
    -      110.2342   77.0000    0.0000 25

 69 omega   91.00  177.00   1.0000   14.0000
omega____ theta____ kappa____ phi______ frames
    -      110.2342   63.0000 -150.0000 86

 70 omega  123.00  171.00   1.0000   14.0000
omega____ theta____ kappa____ phi______ frames
    -      110.2342   77.0000 -120.0000 48

 71 omega  117.00  142.00   1.0000   14.0000
omega____ theta____ kappa____ phi______ frames
    -      110.2342  -80.0000   96.0000 25

 72 omega   80.00  106.00   1.0000   14.0000
omega____ theta____ kappa____ phi______ frames
    -      110.2342   77.0000 -120.0000 26

 73 omega   92.00  177.00   1.0000   14.0000
omega____ theta____ kappa____ phi______ frames
    -      110.2342   50.0000  -60.0000 85

 74 omega   44.00   99.00   1.0000   14.0000
omega____ theta____ kappa____ phi______ frames
    -      110.2342  -80.0000   96.0000 55

 75 omega  144.00  171.00   1.0000   14.0000
omega____ theta____ kappa____ phi______ frames
    -      110.2342   77.0000  -30.0000 27

 76 omega   80.00  106.00   1.0000   14.0000
omega____ theta____ kappa____ phi______ frames
    -      110.2342   77.0000   30.0000 26

 77 omega   80.00  106.00   1.0000   14.0000
omega____ theta____ kappa____ phi______ frames
    -      110.2342   77.0000  -30.0000 26

 78 omega   91.00  118.00   1.0000   14.0000
omega____ theta____ kappa____ phi______ frames
    -      110.2342   50.0000  120.0000 27

 79 omega   92.00  145.00   1.0000   14.0000
omega____ theta____ kappa____ phi______ frames
    -      110.2342   50.0000    0.0000 53

 80 omega  132.00  172.00   1.0000   14.0000
omega____ theta____ kappa____ phi______ frames
    -      110.2342   63.0000  120.0000 40

 81 omega   90.00  117.00   1.0000   14.0000
omega____ theta____ kappa____ phi______ frames
    -      110.2342   50.0000   90.0000 27

 82 omega   89.00  116.00   1.0000   14.0000
omega____ theta____ kappa____ phi______ frames
    -      110.2342   50.0000 -180.0000 27

 83 omega   89.00  114.00   1.0000   14.0000
omega____ theta____ kappa____ phi______ frames
    -      110.2342   63.0000  120.0000 25

 84 omega   88.00  177.00   1.0000   14.0000
omega____ theta____ kappa____ phi______ frames
    -      110.2342   50.0000   30.0000 89

 85 omega   88.00  117.00   1.0000   14.0000
omega____ theta____ kappa____ phi______ frames
    -      110.2342   50.0000 -120.0000 29

 86 omega   86.00  115.00   1.0000   14.0000
omega____ theta____ kappa____ phi______ frames
    -      110.2342   38.0000   60.0000 29

 87 omega  117.00  149.00   1.0000   14.0000
omega____ theta____ kappa____ phi______ frames
    -      110.2342   50.0000 -150.0000 32

 88 omega  150.00  177.00   1.0000   14.0000
omega____ theta____ kappa____ phi______ frames
    -      110.2342   63.0000   30.0000 27

 89 omega   89.00  114.00   1.0000   14.0000
omega____ theta____ kappa____ phi______ frames
    -      110.2342   63.0000  -30.0000 25

 90 omega   92.00  119.00   1.0000   14.0000
omega____ theta____ kappa____ phi______ frames
    -      110.2342   50.0000  -90.0000 27

 91 omega   39.00   88.00   1.0000   14.0000
omega____ theta____ kappa____ phi______ frames
    -      110.2342  -80.0000   87.0000 49

 92 omega   94.00  121.00   1.0000   14.0000
omega____ theta____ kappa____ phi______ frames
    -      110.2342   50.0000  -30.0000 27

 93 omega   89.00  116.00   1.0000   14.0000
omega____ theta____ kappa____ phi______ frames
    -      110.2342   50.0000 -150.0000 27

 94 omega   89.00  116.00   1.0000   14.0000
omega____ theta____ kappa____ phi______ frames
    -      110.2342   63.0000   30.0000 27

 95 omega   85.00  111.00   1.0000   14.0000
omega____ theta____ kappa____ phi______ frames
    -      110.2342   38.0000  150.0000 26

 96 omega   81.00  106.00   1.0000   14.0000
omega____ theta____ kappa____ phi______ frames
    -      110.2342   77.0000 -150.0000 25

 97 omega   85.00  111.00   1.0000   14.0000
omega____ theta____ kappa____ phi______ frames
    -      110.2342   38.0000  -30.0000 26

 98 omega   88.00  176.00   1.0000   14.0000
omega____ theta____ kappa____ phi______ frames
    -      110.2342   63.0000  -90.0000 88

 99 omega   88.00  115.00   1.0000   14.0000
omega____ theta____ kappa____ phi______ frames
    -      110.2342   63.0000  -60.0000 27

100 omega  152.00  177.00   1.0000   14.0000
omega____ theta____ kappa____ phi______ frames
    -      110.2342   63.0000  -60.0000 25

101 omega   89.00  116.00   1.0000   14.0000
omega____ theta____ kappa____ phi______ frames
    -      110.2342   63.0000   60.0000 27

102 omega   89.00  114.00   1.0000   14.0000
omega____ theta____ kappa____ phi______ frames
    -      110.2342   63.0000  150.0000 25

103 omega   85.00  111.00   1.0000   14.0000
omega____ theta____ kappa____ phi______ frames
    -      110.2342   38.0000  -60.0000 26

104 omega   85.00  178.00   1.0000   14.0000
omega____ theta____ kappa____ phi______ frames
    -      110.2342   38.0000   90.0000 93

105 omega   85.00  115.00   1.0000   14.0000
omega____ theta____ kappa____ phi______ frames
    -      110.2342   38.0000 -120.0000 30

106 omega   86.00  111.00   1.0000   14.0000
omega____ theta____ kappa____ phi______ frames
    -      110.2342   38.0000 -150.0000 25

107 omega   89.00  176.00   1.0000   14.0000
omega____ theta____ kappa____ phi______ frames
    -      110.2342   63.0000    0.0000 87

108 omega  149.00  176.00   1.0000   14.0000
omega____ theta____ kappa____ phi______ frames
    -      110.2342   38.0000 -180.0000 27

109 omega   80.00  106.00   1.0000   14.0000
omega____ theta____ kappa____ phi______ frames
    -      110.2342   77.0000  120.0000 26

110 omega   89.00  114.00   1.0000   14.0000
omega____ theta____ kappa____ phi______ frames
    -      110.2342   63.0000   90.0000 25

111 omega   85.00  111.00   1.0000   14.0000
omega____ theta____ kappa____ phi______ frames
    -      110.2342   38.0000 -180.0000 26

112 omega   85.00  154.00   1.0000   14.0000
omega____ theta____ kappa____ phi______ frames
    -      110.2342   38.0000    0.0000 69

113 omega   85.00  157.00   1.0000   14.0000
omega____ theta____ kappa____ phi______ frames
    -      110.2342   38.0000  -90.0000 72

114 omega   67.00   94.00   1.0000   14.0000
omega____ theta____ kappa____ phi______ frames
    -      110.2342  -78.0000  -17.0000 27

115 omega   88.00  115.00   1.0000   14.0000
omega____ theta____ kappa____ phi______ frames
    -      110.2342   63.0000 -180.0000 27

116 omega   41.00   66.00   1.0000   14.0000
omega____ theta____ kappa____ phi______ frames
    -      110.2342  -78.0000  -17.0000 25

117 omega   81.00  174.00   1.0000   14.0000
omega____ theta____ kappa____ phi______ frames
    -      110.2342   77.0000  150.0000 93

118 omega   77.00  108.00   1.0000   14.0000
omega____ theta____ kappa____ phi______ frames
    -      110.2342   25.0000  -90.0000 31

119 omega   74.00   99.00   1.0000   14.0000
omega____ theta____ kappa____ phi______ frames
    -      110.2342  -79.0000   -4.0000 25

120 omega  -26.00   72.00   1.0000    2.0000
omega____ theta____ kappa____ phi______ frames
    -        0.0000   38.0000 -180.0000 98

121 omega  -73.00   44.00   1.0000    2.0000
omega____ theta____ kappa____ phi______ frames
    -        0.0000  -19.0000 -120.0000 117

122 omega  -26.00   72.00   1.0000    2.0000
omega____ theta____ kappa____ phi______ frames
    -        0.0000   38.0000    0.0000 98

123 omega  -63.00   26.00   1.0000    7.0000
omega____ theta____ kappa____ phi______ frames
    -      -42.5000   57.0000  -90.0000 89

124 omega   20.00  120.00   1.0000    7.0000
omega____ theta____ kappa____ phi______ frames
    -       50.0000   77.0000  -97.0000 100

125 omega   18.00   46.00   1.0000    7.0000
omega____ theta____ kappa____ phi______ frames
    -       50.0000   80.0000  115.0000 28

126 omega   23.00   49.00   1.0000    7.0000
omega____ theta____ kappa____ phi______ frames
    -       54.0000   78.0000  165.0000 26

127 omega  -15.00   85.00   1.0000    7.0000
omega____ theta____ kappa____ phi______ frames
    -       55.1171  -77.0000   60.0000 100

128 omega  -13.00   90.00   1.0000    7.0000
omega____ theta____ kappa____ phi______ frames
    -       58.0000  -80.0000  148.0000 103

129 omega   30.00  128.00   1.0000    7.0000
omega____ theta____ kappa____ phi______ frames
    -       58.0000   74.0000   91.0000 98

130 omega   29.00  128.00   1.0000    7.0000
omega____ theta____ kappa____ phi______ frames
    -       58.0000   76.0000  -35.0000 99

131 omega   30.00  127.00   1.0000    7.0000
omega____ theta____ kappa____ phi______ frames
    -       58.0000   73.0000 -159.0000 97

132 omega   29.00  128.00   1.0000    7.0000
omega____ theta____ kappa____ phi______ frames
    -       58.0000   76.0000   54.0000 99

133 omega   -1.00  102.00   1.0000    7.0000
omega____ theta____ kappa____ phi______ frames
    -       70.0000  -80.0000 -104.0000 103

;
_diffrn_measurement_device '\k-geometry diffractometer'
_diffrn_measurement_device_type 'Agilent SuperNova, Dual, Cu at zero, Eos'
_diffrn_measurement_method '\w scans'
_diffrn_measurement_specimen_support 'polyimid foil'
_diffrn_orient_matrix_UB_11 -0.0084695000
_diffrn_orient_matrix_UB_12 -0.0538873000
_diffrn_orient_matrix_UB_13 0.1171261000
_diffrn_orient_matrix_UB_21 -0.0757007000
_diffrn_orient_matrix_UB_22 0.1144118000
_diffrn_orient_matrix_UB_23 0.0028415000
_diffrn_orient_matrix_UB_31 -0.1064664000
_diffrn_orient_matrix_UB_32 -0.0294419000
_diffrn_orient_matrix_UB_33 0.0026928000
_diffrn_radiation_monochromator mirror
_diffrn_radiation_probe x-ray
_diffrn_radiation_type 'Cu K\a'
_diffrn_radiation_wavelength 1.5418
_diffrn_reflns_av_R_equivalents 0.0668
_diffrn_reflns_av_sigmaI/netI 0.1311
_diffrn_reflns_limit_h_max 13
_diffrn_reflns_limit_h_min -15
_diffrn_reflns_limit_k_max 17
_diffrn_reflns_limit_k_min -17
_diffrn_reflns_limit_l_max 18
_diffrn_reflns_limit_l_min -18
_diffrn_reflns_number 56830
_diffrn_reflns_theta_full 66.97
_diffrn_reflns_theta_max 71.7495
_diffrn_reflns_theta_min 3.7225
_diffrn_source 'Agilent SuperNova (Cu) x-ray Source'
_exptl_absorpt_coefficient_mu 5.010
_exptl_absorpt_correction_T_max 0.886
_exptl_absorpt_correction_T_min 0.539
_exptl_absorpt_correction_type gaussian
_exptl_absorpt_process_details
;
CrysAlisPro, Agilent Technologies,
Version 1.171.35.21 (release 20-01-2012 CrysAlis171 .NET)
(compiled Jan 23 2012,18:06:46)
numerical absorption correction based on gaussian integration over
            a multifaceted crystal model
;
_exptl_crystal_colour red
_exptl_crystal_density_diffrn 1.364
_exptl_crystal_description plate
_exptl_crystal_F_000 924
_exptl_crystal_size_max 0.1636
_exptl_crystal_size_mid 0.0631
_exptl_crystal_size_min 0.0248
_refine_diff_density_max 0.698
_refine_diff_density_min -0.680
_refine_diff_density_rms 0.070
_refine_ls_abs_structure_details 'Flack H D (1983), Acta Cryst. A39, 876-881'
_refine_ls_extinction_method none
_refine_ls_goodness_of_fit_ref 1.020
_refine_ls_hydrogen_treatment constr
_refine_ls_matrix_type full
_refine_ls_number_parameters 511
_refine_ls_number_reflns 8291
_refine_ls_number_restraints 0
_refine_ls_restrained_S_all 1.020
_refine_ls_R_factor_all 0.0366
_refine_ls_R_factor_gt 0.0309
_refine_ls_shift/su_max 0.001
_refine_ls_shift/su_mean 0.000
_refine_ls_structure_factor_coef Fsqd
_refine_ls_weighting_details 'calc w=1/[\s^2^(Fo^2^)+(0.0357P)^2^+1.7061P] where P=(Fo^2^+2Fc^2^)/3'
_refine_ls_weighting_scheme calc
_refine_ls_wR_factor_gt 0.0742
_refine_ls_wR_factor_ref 0.0770
_reflns_number_gt 7423
_reflns_number_total 8291
_reflns_threshold_expression >2sigma(I)
_cod_data_source_file ic302454n_si_002_2.cif
_cod_data_source_block complex_8
_cod_original_cell_volume 2163.78(12)
_cod_database_code 4333882
_audit_block_refno 1524
_audit_block_usercomment 'NG-265-1, red,plate'
_cell_oxdiff_length_a 12.7237(4)
_cell_oxdiff_length_b 13.9205(5)
_cell_oxdiff_length_c 14.7922(4)
_cell_oxdiff_angle_alpha 63.244(3)
_cell_oxdiff_angle_beta 75.697(3)
_cell_oxdiff_angle_gamma 68.328(3)
_cell_oxdiff_volume 2163.78(12)
_cell_oxdiff_measurement_reflns_used 18751
_reflns_odcompleteness_completeness 98.49
_reflns_odcompleteness_theta 66.97
_reflns_odcompleteness_iscentric 1

loop_
_symmetry_equiv_pos_as_xyz
'x, y, z'
'-x, -y, -z'

loop_
_atom_site_label
_atom_site_type_symbol
_atom_site_fract_x
_atom_site_fract_y
_atom_site_fract_z
_atom_site_U_iso_or_equiv
_atom_site_adp_type
_atom_site_occupancy
_atom_site_symmetry_multiplicity
_atom_site_calc_flag
_atom_site_refinement_flags
Pd Pd 0.230961(15) 0.265801(13) 0.821774(11) 0.01237(6) Uani 1 1 d .
Cl Cl 0.18937(5) 0.40947(5) 0.66272(4) 0.01996(13) Uani 1 1 d .
P1 P 0.41947(5) 0.25909(5) 0.77261(4) 0.01216(12) Uani 1 1 d .
P2 P 0.04226(5) 0.26827(5) 0.85509(4) 0.01274(12) Uani 1 1 d .
N1 N 0.26516(17) 0.15607(15) 0.97059(13) 0.0119(4) Uani 1 1 d .
C2 C 0.1785(2) 0.15557(18) 1.05075(16) 0.0125(5) Uani 1 1 d .
C3 C 0.0666(2) 0.15533(18) 1.05763(17) 0.0140(5) Uani 1 1 d .
C4 C -0.0044(2) 0.15963(19) 1.14410(17) 0.0150(5) Uani 1 1 d .
H4 H -0.0811 0.1631 1.1474 0.018 Uiso 1 1 calc R
C5 C 0.0309(2) 0.15918(19) 1.22782(17) 0.0153(5) Uani 1 1 d .
C6 C 0.1437(2) 0.15096(19) 1.22374(17) 0.0140(5) Uani 1 1 d .
H6 H 0.1713 0.1464 1.2800 0.017 Uiso 1 1 calc R
C7 C 0.2165(2) 0.14937(18) 1.13608(17) 0.0131(5) Uani 1 1 d .
C8 C 0.3341(2) 0.14408(18) 1.10937(16) 0.0128(4) Uani 1 1 d .
C9 C 0.4156(2) 0.13704(18) 1.16230(16) 0.0138(5) Uani 1 1 d .
H9 H 0.3954 0.1372 1.2285 0.017 Uiso 1 1 calc R
C10 C 0.5260(2) 0.12989(18) 1.11760(17) 0.0140(5) Uani 1 1 d .
C11 C 0.5518(2) 0.12861(18) 1.01928(17) 0.0140(5) Uani 1 1 d .
H11 H 0.6278 0.1223 0.9888 0.017 Uiso 1 1 calc R
C12 C 0.4730(2) 0.13600(18) 0.96530(16) 0.0134(5) Uani 1 1 d .
C13 C 0.3601(2) 0.14722(18) 1.00945(16) 0.0123(4) Uani 1 1 d .
C14 C 0.5064(2) 0.13040(18) 0.86259(16) 0.0138(5) Uani 1 1 d .
H14A H 0.4932 0.0636 0.8647 0.017 Uiso 1 1 calc R
H14B H 0.5880 0.1245 0.8420 0.017 Uiso 1 1 calc R
C15 C 0.0257(2) 0.14864(19) 0.97411(16) 0.0141(5) Uani 1 1 d .
H15A H -0.0552 0.1507 0.9912 0.017 Uiso 1 1 calc R
H15B H 0.0704 0.0770 0.9665 0.017 Uiso 1 1 calc R
C16 C -0.0570(2) 0.1717(2) 1.31752(18) 0.0193(5) Uani 1 1 d .
C17 C -0.1408(3) 0.2910(2) 1.2802(2) 0.0358(7) Uani 1 1 d .
H17A H -0.1000 0.3464 1.2591 0.054 Uiso 1 1 calc R
H17B H -0.1998 0.2991 1.3353 0.054 Uiso 1 1 calc R
H17C H -0.1760 0.3037 1.2223 0.054 Uiso 1 1 calc R
C18 C -0.1212(3) 0.0854(2) 1.3565(2) 0.0278(6) Uani 1 1 d .
H18A H -0.1624 0.0983 1.3023 0.042 Uiso 1 1 calc R
H18B H -0.1753 0.0929 1.4147 0.042 Uiso 1 1 calc R
H18C H -0.0673 0.0094 1.3777 0.042 Uiso 1 1 calc R
C19 C 0.0009(3) 0.1544(3) 1.4055(2) 0.0349(7) Uani 1 1 d .
H19A H 0.0592 0.0809 1.4258 0.052 Uiso 1 1 calc R
H19B H -0.0558 0.1571 1.4634 0.052 Uiso 1 1 calc R
H19C H 0.0364 0.2141 1.3834 0.052 Uiso 1 1 calc R
C20 C 0.6199(2) 0.1234(2) 1.16972(18) 0.0175(5) Uani 1 1 d .
C21 C 0.6635(3) 0.2252(2) 1.1027(2) 0.0291(6) Uani 1 1 d .
H21A H 0.6986 0.2202 1.0374 0.044 Uiso 1 1 calc R
H21B H 0.7199 0.2260 1.1369 0.044 Uiso 1 1 calc R
H21C H 0.5998 0.2947 1.0908 0.044 Uiso 1 1 calc R
C22 C 0.5759(2) 0.1264(3) 1.2749(2) 0.0273(6) Uani 1 1 d .
H22A H 0.5129 0.1954 1.2682 0.041 Uiso 1 1 calc R
H22B H 0.6374 0.1251 1.3048 0.041 Uiso 1 1 calc R
H22C H 0.5493 0.0606 1.3190 0.041 Uiso 1 1 calc R
C23 C 0.7176(2) 0.0140(2) 1.1828(2) 0.0275(6) Uani 1 1 d .
H23A H 0.6896 -0.0509 1.2269 0.041 Uiso 1 1 calc R
H23B H 0.7785 0.0124 1.2136 0.041 Uiso 1 1 calc R
H23C H 0.7471 0.0106 1.1162 0.041 Uiso 1 1 calc R
C24 C 0.4795(2) 0.2554(2) 0.64893(17) 0.0159(5) Uani 1 1 d .
C25 C 0.4699(2) 0.3554(2) 0.56217(19) 0.0244(6) Uani 1 1 d .
H25 H 0.4305 0.4257 0.5673 0.029 Uiso 1 1 calc R
C26 C 0.5179(3) 0.3519(2) 0.46841(19) 0.0287(6) Uani 1 1 d .
H26 H 0.5122 0.4202 0.4095 0.034 Uiso 1 1 calc R
C27 C 0.5741(3) 0.2496(2) 0.46008(19) 0.0287(6) Uani 1 1 d .
H27 H 0.6063 0.2476 0.3955 0.034 Uiso 1 1 calc R
C28 C 0.5831(3) 0.1510(2) 0.5453(2) 0.0314(7) Uani 1 1 d .
H28 H 0.6217 0.0808 0.5396 0.038 Uiso 1 1 calc R
C29 C 0.5361(2) 0.1531(2) 0.64015(19) 0.0242(6) Uani 1 1 d .
H29 H 0.5428 0.0846 0.6989 0.029 Uiso 1 1 calc R
C30 C 0.4609(2) 0.36867(19) 0.77670(16) 0.0155(5) Uani 1 1 d .
C31 C 0.5750(2) 0.3662(2) 0.75467(19) 0.0210(5) Uani 1 1 d .
H31 H 0.6293 0.3111 0.7321 0.025 Uiso 1 1 calc R
C32 C 0.6090(2) 0.4436(2) 0.7656(2) 0.0258(6) Uani 1 1 d .
H32 H 0.6865 0.4419 0.7503 0.031 Uiso 1 1 calc R
C33 C 0.5297(3) 0.5239(2) 0.7990(2) 0.0251(6) Uani 1 1 d .
H33 H 0.5530 0.5765 0.8074 0.030 Uiso 1 1 calc R
C34 C 0.4165(2) 0.5270(2) 0.8201(2) 0.0244(6) Uani 1 1 d .
H34 H 0.3623 0.5824 0.8425 0.029 Uiso 1 1 calc R
C35 C 0.3819(2) 0.4497(2) 0.80884(18) 0.0190(5) Uani 1 1 d .
H35 H 0.3041 0.4524 0.8232 0.023 Uiso 1 1 calc R
C36 C -0.0259(2) 0.2596(2) 0.76520(17) 0.0167(5) Uani 1 1 d .
C37 C -0.0479(2) 0.1607(2) 0.78375(19) 0.0216(5) Uani 1 1 d .
H37 H -0.0232 0.0948 0.8426 0.026 Uiso 1 1 calc R
C38 C -0.1058(2) 0.1581(2) 0.7167(2) 0.0275(6) Uani 1 1 d .
H38 H -0.1215 0.0909 0.7305 0.033 Uiso 1 1 calc R
C39 C -0.1403(2) 0.2534(2) 0.6299(2) 0.0282(6) Uani 1 1 d .
H39 H -0.1799 0.2516 0.5842 0.034 Uiso 1 1 calc R
C40 C -0.1174(2) 0.3515(2) 0.60960(19) 0.0265(6) Uani 1 1 d .
H40 H -0.1405 0.4166 0.5497 0.032 Uiso 1 1 calc R
C41 C -0.0605(2) 0.3547(2) 0.67675(19) 0.0223(5) Uani 1 1 d .
H41 H -0.0449 0.4222 0.6624 0.027 Uiso 1 1 calc R
C42 C -0.0546(2) 0.38894(19) 0.88012(16) 0.0158(5) Uani 1 1 d .
C43 C -0.0135(2) 0.4694(2) 0.87903(19) 0.0216(5) Uani 1 1 d .
H43 H 0.0647 0.4643 0.8598 0.026 Uiso 1 1 calc R
C44 C -0.0866(2) 0.5571(2) 0.90596(19) 0.0241(6) Uani 1 1 d .
H44 H -0.0582 0.6121 0.9047 0.029 Uiso 1 1 calc R
C45 C -0.2006(2) 0.5648(2) 0.93467(19) 0.0248(6) Uani 1 1 d .
H45 H -0.2502 0.6244 0.9539 0.030 Uiso 1 1 calc R
C46 C -0.2422(2) 0.4855(2) 0.93534(19) 0.0255(6) Uani 1 1 d .
H46 H -0.3204 0.4906 0.9550 0.031 Uiso 1 1 calc R
C47 C -0.1697(2) 0.3984(2) 0.90728(18) 0.0196(5) Uani 1 1 d .
H47 H -0.1989 0.3451 0.9066 0.024 Uiso 1 1 calc R
O O 0.2797(2) 0.1839(2) 0.38986(18) 0.0474(6) Uani 1 1 d .
C51 C 0.2904(3) 0.1371(3) 0.4950(3) 0.0429(8) Uani 1 1 d .
H51A H 0.3677 0.1275 0.5066 0.052 Uiso 1 1 calc R
H51B H 0.2772 0.0623 0.5280 0.052 Uiso 1 1 calc R
C52 C 0.2040(4) 0.2160(3) 0.5380(3) 0.0615(13) Uani 1 1 d .
H52A H 0.2357 0.2228 0.5889 0.074 Uiso 1 1 calc R
H52B H 0.1361 0.1898 0.5708 0.074 Uiso 1 1 calc R
C53 C 0.1744(4) 0.3267(3) 0.4480(3) 0.0544(11) Uani 1 1 d .
H53A H 0.0926 0.3527 0.4388 0.065 Uiso 1 1 calc R
H53B H 0.1930 0.3852 0.4562 0.065 Uiso 1 1 calc R
C54 C 0.2463(4) 0.3016(4) 0.3596(3) 0.0607(11) Uani 1 1 d .
H54A H 0.2022 0.3400 0.2998 0.073 Uiso 1 1 calc R
H54B H 0.3139 0.3282 0.3411 0.073 Uiso 1 1 calc R

loop_
_atom_site_aniso_label
_atom_site_aniso_U_11
_atom_site_aniso_U_22
_atom_site_aniso_U_33
_atom_site_aniso_U_23
_atom_site_aniso_U_13
_atom_site_aniso_U_12
Pd 0.01320(10) 0.01442(9) 0.01045(8) -0.00520(6) -0.00034(6) -0.00538(6)
Cl 0.0186(3) 0.0246(3) 0.0117(2) -0.0021(2) -0.0027(2) -0.0071(2)
P1 0.0131(3) 0.0136(3) 0.0104(2) -0.0057(2) 0.0012(2) -0.0051(2)
P2 0.0131(3) 0.0151(3) 0.0115(2) -0.0057(2) -0.0016(2) -0.0050(2)
N1 0.0097(10) 0.0161(9) 0.0106(8) -0.0052(7) 0.0008(7) -0.0057(8)
C2 0.0153(12) 0.0117(10) 0.0111(10) -0.0046(8) -0.0007(9) -0.0051(9)
C3 0.0153(12) 0.0128(10) 0.0136(10) -0.0037(8) -0.0034(9) -0.0046(9)
C4 0.0114(12) 0.0182(11) 0.0166(10) -0.0063(9) -0.0021(9) -0.0063(9)
C5 0.0158(13) 0.0170(11) 0.0154(10) -0.0076(9) 0.0021(9) -0.0082(9)
C6 0.0150(12) 0.0170(11) 0.0132(10) -0.0074(8) -0.0006(9) -0.0068(9)
C7 0.0139(12) 0.0127(10) 0.0149(10) -0.0062(8) -0.0018(9) -0.0052(9)
C8 0.0129(12) 0.0129(10) 0.0137(10) -0.0064(8) 0.0002(8) -0.0045(9)
C9 0.0162(13) 0.0132(10) 0.0145(10) -0.0082(8) -0.0002(9) -0.0044(9)
C10 0.0142(12) 0.0127(10) 0.0184(11) -0.0084(9) -0.0033(9) -0.0036(9)
C11 0.0119(12) 0.0152(10) 0.0155(10) -0.0066(8) 0.0016(9) -0.0059(9)
C12 0.0152(12) 0.0120(10) 0.0118(10) -0.0051(8) -0.0007(9) -0.0026(9)
C13 0.0139(12) 0.0106(10) 0.0123(10) -0.0042(8) -0.0025(8) -0.0033(9)
C14 0.0138(12) 0.0132(10) 0.0122(10) -0.0043(8) -0.0001(8) -0.0033(9)
C15 0.0142(12) 0.0159(11) 0.0145(10) -0.0060(9) -0.0018(9) -0.0069(9)
C16 0.0154(13) 0.0277(13) 0.0190(11) -0.0130(10) 0.0013(10) -0.0080(10)
C17 0.0279(17) 0.0319(15) 0.0378(16) -0.0173(13) 0.0113(13) -0.0033(13)
C18 0.0280(16) 0.0376(15) 0.0216(12) -0.0141(11) 0.0081(11) -0.0178(13)
C19 0.0248(16) 0.070(2) 0.0242(13) -0.0305(14) 0.0096(12) -0.0226(15)
C20 0.0141(13) 0.0214(12) 0.0228(12) -0.0136(10) -0.0034(10) -0.0043(10)
C21 0.0255(16) 0.0325(15) 0.0390(15) -0.0153(12) -0.0057(12) -0.0159(12)
C22 0.0201(15) 0.0446(16) 0.0298(14) -0.0250(12) -0.0039(11) -0.0093(12)
C23 0.0208(15) 0.0311(14) 0.0393(15) -0.0230(12) -0.0139(12) 0.0013(12)
C24 0.0157(13) 0.0221(12) 0.0132(10) -0.0095(9) 0.0025(9) -0.0085(10)
C25 0.0314(16) 0.0206(12) 0.0183(12) -0.0082(10) 0.0012(11) -0.0065(11)
C26 0.0434(19) 0.0282(14) 0.0133(11) -0.0053(10) 0.0018(11) -0.0159(13)
C27 0.0389(18) 0.0395(16) 0.0171(12) -0.0177(11) 0.0082(11) -0.0206(13)
C28 0.0446(19) 0.0281(14) 0.0259(13) -0.0195(12) 0.0080(13) -0.0117(13)
C29 0.0338(16) 0.0202(12) 0.0189(12) -0.0096(10) 0.0058(11) -0.0115(11)
C30 0.0179(13) 0.0168(11) 0.0124(10) -0.0058(8) 0.0002(9) -0.0071(10)
C31 0.0175(14) 0.0192(12) 0.0261(12) -0.0108(10) 0.0015(10) -0.0053(10)
C32 0.0196(15) 0.0285(14) 0.0321(14) -0.0105(11) -0.0018(11) -0.0127(11)
C33 0.0317(16) 0.0240(13) 0.0282(13) -0.0116(11) -0.0055(11) -0.0144(12)
C34 0.0286(16) 0.0241(13) 0.0262(13) -0.0161(11) -0.0019(11) -0.0067(11)
C35 0.0186(14) 0.0221(12) 0.0192(11) -0.0107(10) 0.0004(10) -0.0072(10)
C36 0.0136(13) 0.0240(12) 0.0163(10) -0.0127(9) -0.0008(9) -0.0040(10)
C37 0.0227(14) 0.0242(12) 0.0231(12) -0.0146(10) -0.0061(10) -0.0036(11)
C38 0.0271(16) 0.0305(14) 0.0364(15) -0.0231(12) -0.0056(12) -0.0068(12)
C39 0.0238(15) 0.0423(16) 0.0294(13) -0.0265(12) -0.0080(11) -0.0024(12)
C40 0.0255(15) 0.0344(14) 0.0200(12) -0.0142(11) -0.0072(11) -0.0016(12)
C41 0.0214(14) 0.0261(13) 0.0195(11) -0.0102(10) -0.0029(10) -0.0052(11)
C42 0.0181(13) 0.0171(11) 0.0122(10) -0.0061(8) -0.0031(9) -0.0039(9)
C43 0.0222(14) 0.0220(12) 0.0228(12) -0.0101(10) -0.0017(10) -0.0079(11)
C44 0.0314(16) 0.0182(12) 0.0259(12) -0.0109(10) -0.0027(11) -0.0082(11)
C45 0.0307(16) 0.0193(12) 0.0216(12) -0.0116(10) -0.0010(11) -0.0009(11)
C46 0.0202(14) 0.0267(13) 0.0231(12) -0.0090(10) 0.0028(10) -0.0045(11)
C47 0.0181(14) 0.0205(12) 0.0213(11) -0.0098(10) 0.0003(10) -0.0064(10)
O 0.0395(14) 0.0757(18) 0.0438(13) -0.0427(13) 0.0063(11) -0.0178(13)
C51 0.046(2) 0.0381(17) 0.0456(18) -0.0178(15) -0.0062(16) -0.0104(15)
C52 0.114(4) 0.0317(17) 0.0265(16) -0.0145(14) -0.0011(19) -0.009(2)
C53 0.085(3) 0.0319(17) 0.0434(19) -0.0150(15) -0.014(2) -0.0091(18)
C54 0.074(3) 0.075(3) 0.0279(16) -0.0024(17) -0.0003(18) -0.043(2)

loop_
_atom_type_symbol
_atom_type_description
_atom_type_scat_dispersion_real
_atom_type_scat_dispersion_imag
_atom_type_scat_source
C C 0.0181 0.0091 'International Tables Vol C Tables 4.2.6.8 and 6.1.1.4'
H H 0.0000 0.0000 'International Tables Vol C Tables 4.2.6.8 and 6.1.1.4'
Cl Cl 0.3639 0.7018 'International Tables Vol C Tables 4.2.6.8 and 6.1.1.4'
N N 0.0311 0.0180 'International Tables Vol C Tables 4.2.6.8 and 6.1.1.4'
O O 0.0492 0.0322 'International Tables Vol C Tables 4.2.6.8 and 6.1.1.4'
P P 0.2955 0.4335 'International Tables Vol C Tables 4.2.6.8 and 6.1.1.4'
Pd Pd 0.1215 3.9337 'International Tables Vol C Tables 4.2.6.8 and 6.1.1.4'

loop_
_exptl_crystal_face_index_h
_exptl_crystal_face_index_k
_exptl_crystal_face_index_l
_exptl_crystal_face_perp_dist
_exptl_oxdiff_crystal_face_indexfrac_h
_exptl_oxdiff_crystal_face_indexfrac_k
_exptl_oxdiff_crystal_face_indexfrac_l
_exptl_oxdiff_crystal_face_x
_exptl_oxdiff_crystal_face_y
_exptl_oxdiff_crystal_face_z
8 3 1 0.0281 8.0000 3.0000 1.0000 -0.1123 -0.2595 -0.9374
-1 -9 -6 0.0800 -1.0000 -9.0000 -6.0000 -0.2093 -0.9711 0.3553
1 8 6 0.0617 1.0000 8.0000 6.0000 0.2632 0.8566 -0.3258
-8 -5 -3 0.0410 -8.0000 -5.0000 -3.0000 -0.0142 0.0250 0.9909
1 1 9 0.0124 1.0000 1.0000 9.0000 0.9918 0.0643 -0.1117
-1 -1 -9 0.0124 -1.0000 -1.0000 -9.0000 -0.9918 -0.0643 0.1117
-8 -3 -1 0.0351 -8.0000 -3.0000 -1.0000 0.1123 0.2595 0.9374

loop_
_geom_angle_atom_site_label_1
_geom_angle_atom_site_label_2
_geom_angle_atom_site_label_3
_geom_angle
N1 Pd P1 91.78(6)
N1 Pd P2 92.50(6)
P1 Pd P2 173.39(2)
N1 Pd Cl 171.60(5)
P1 Pd Cl 87.97(2)
P2 Pd Cl 88.53(2)
C24 P1 C30 104.95(11)
C24 P1 C14 104.51(11)
C30 P1 C14 102.92(11)
C24 P1 Pd 118.00(8)
C30 P1 Pd 116.17(8)
C14 P1 Pd 108.69(8)
C42 P2 C36 104.19(11)
C42 P2 C15 103.24(10)
C36 P2 C15 104.21(11)
C42 P2 Pd 113.90(9)
C36 P2 Pd 120.64(8)
C15 P2 Pd 108.94(8)
C13 N1 C2 103.86(18)
C13 N1 Pd 120.43(14)
C2 N1 Pd 120.15(15)
C3 C2 N1 129.3(2)
C3 C2 C7 118.6(2)
N1 C2 C7 112.0(2)
C4 C3 C2 118.1(2)
C4 C3 C15 121.0(2)
C2 C3 C15 120.9(2)
C3 C4 C5 123.7(2)
C3 C4 H4 118.1
C5 C4 H4 118.1
C6 C5 C4 117.9(2)
C6 C5 C16 122.7(2)
C4 C5 C16 119.4(2)
C5 C6 C7 119.5(2)
C5 C6 H6 120.3
C7 C6 H6 120.3
C6 C7 C2 121.9(2)
C6 C7 C8 132.0(2)
C2 C7 C8 106.12(19)
C9 C8 C13 122.0(2)
C9 C8 C7 132.2(2)
C13 C8 C7 105.8(2)
C10 C9 C8 119.6(2)
C10 C9 H9 120.2
C8 C9 H9 120.2
C9 C10 C11 117.8(2)
C9 C10 C20 122.9(2)
C11 C10 C20 119.3(2)
C12 C11 C10 123.7(2)
C12 C11 H11 118.1
C10 C11 H11 118.1
C11 C12 C13 118.3(2)
C11 C12 C14 121.2(2)
C13 C12 C14 120.5(2)
N1 C13 C12 129.2(2)
N1 C13 C8 112.2(2)
C12 C13 C8 118.5(2)
C12 C14 P1 107.47(15)
C12 C14 H14A 110.2
P1 C14 H14A 110.2
C12 C14 H14B 110.2
P1 C14 H14B 110.2
H14A C14 H14B 108.5
C3 C15 P2 108.90(16)
C3 C15 H15A 109.9
P2 C15 H15A 109.9
C3 C15 H15B 109.9
P2 C15 H15B 109.9
H15A C15 H15B 108.3
C18 C16 C19 108.5(2)
C18 C16 C17 109.6(2)
C19 C16 C17 109.0(2)
C18 C16 C5 110.3(2)
C19 C16 C5 111.0(2)
C17 C16 C5 108.4(2)
C16 C17 H17A 109.5
C16 C17 H17B 109.5
H17A C17 H17B 109.5
C16 C17 H17C 109.5
H17A C17 H17C 109.5
H17B C17 H17C 109.5
C16 C18 H18A 109.5
C16 C18 H18B 109.5
H18A C18 H18B 109.5
C16 C18 H18C 109.5
H18A C18 H18C 109.5
H18B C18 H18C 109.5
C16 C19 H19A 109.5
C16 C19 H19B 109.5
H19A C19 H19B 109.5
C16 C19 H19C 109.5
H19A C19 H19C 109.5
H19B C19 H19C 109.5
C21 C20 C10 108.0(2)
C21 C20 C22 108.8(2)
C10 C20 C22 111.7(2)
C21 C20 C23 109.8(2)
C10 C20 C23 110.3(2)
C22 C20 C23 108.3(2)
C20 C21 H21A 109.5
C20 C21 H21B 109.5
H21A C21 H21B 109.5
C20 C21 H21C 109.5
H21A C21 H21C 109.5
H21B C21 H21C 109.5
C20 C22 H22A 109.5
C20 C22 H22B 109.5
H22A C22 H22B 109.5
C20 C22 H22C 109.5
H22A C22 H22C 109.5
H22B C22 H22C 109.5
C20 C23 H23A 109.5
C20 C23 H23B 109.5
H23A C23 H23B 109.5
C20 C23 H23C 109.5
H23A C23 H23C 109.5
H23B C23 H23C 109.5
C29 C24 C25 119.5(2)
C29 C24 P1 120.28(18)
C25 C24 P1 120.26(18)
C26 C25 C24 119.9(2)
C26 C25 H25 120.0
C24 C25 H25 120.0
C25 C26 C27 120.4(2)
C25 C26 H26 119.8
C27 C26 H26 119.8
C28 C27 C26 119.8(2)
C28 C27 H27 120.1
C26 C27 H27 120.1
C27 C28 C29 120.4(2)
C27 C28 H28 119.8
C29 C28 H28 119.8
C24 C29 C28 120.0(2)
C24 C29 H29 120.0
C28 C29 H29 120.0
C35 C30 C31 119.6(2)
C35 C30 P1 120.5(2)
C31 C30 P1 119.68(18)
C32 C31 C30 120.2(2)
C32 C31 H31 119.9
C30 C31 H31 119.9
C31 C32 C33 119.9(3)
C31 C32 H32 120.1
C33 C32 H32 120.1
C34 C33 C32 120.0(2)
C34 C33 H33 120.0
C32 C33 H33 120.0
C33 C34 C35 120.3(2)
C33 C34 H34 119.8
C35 C34 H34 119.8
C30 C35 C34 120.0(2)
C30 C35 H35 120.0
C34 C35 H35 120.0
C37 C36 C41 118.7(2)
C37 C36 P2 121.69(19)
C41 C36 P2 119.55(19)
C38 C37 C36 120.6(2)
C38 C37 H37 119.7
C36 C37 H37 119.7
C39 C38 C37 119.9(3)
C39 C38 H38 120.0
C37 C38 H38 120.0
C38 C39 C40 120.1(2)
C38 C39 H39 119.9
C40 C39 H39 119.9
C39 C40 C41 120.1(3)
C39 C40 H40 119.9
C41 C40 H40 119.9
C40 C41 C36 120.5(3)
C40 C41 H41 119.7
C36 C41 H41 119.7
C47 C42 C43 119.2(2)
C47 C42 P2 120.40(19)
C43 C42 P2 120.3(2)
C44 C43 C42 120.2(3)
C44 C43 H43 119.9
C42 C43 H43 119.9
C45 C44 C43 120.3(2)
C45 C44 H44 119.9
C43 C44 H44 119.9
C46 C45 C44 119.8(2)
C46 C45 H45 120.1
C44 C45 H45 120.1
C45 C46 C47 120.1(3)
C45 C46 H46 120.0
C47 C46 H46 120.0
C46 C47 C42 120.4(2)
C46 C47 H47 119.8
C42 C47 H47 119.8
C54 O C51 105.7(3)
O C51 C52 107.3(3)
O C51 H51A 110.2
C52 C51 H51A 110.2
O C51 H51B 110.2
C52 C51 H51B 110.2
H51A C51 H51B 108.5
C51 C52 C53 104.7(3)
C51 C52 H52A 110.8
C53 C52 H52A 110.8
C51 C52 H52B 110.8
C53 C52 H52B 110.8
H52A C52 H52B 108.9
C54 C53 C52 104.1(3)
C54 C53 H53A 110.9
C52 C53 H53A 110.9
C54 C53 H53B 110.9
C52 C53 H53B 110.9
H53A C53 H53B 109.0
O C54 C53 107.2(3)
O C54 H54A 110.3
C53 C54 H54A 110.3
O C54 H54B 110.3
C53 C54 H54B 110.3
H54A C54 H54B 108.5

loop_
_geom_bond_atom_site_label_1
_geom_bond_atom_site_label_2
_geom_bond_distance
Pd N1 2.0792(18)
Pd P1 2.3075(6)
Pd P2 2.3191(6)
Pd Cl 2.3264(6)
P1 C24 1.816(2)
P1 C30 1.817(2)
P1 C14 1.822(2)
P2 C42 1.812(2)
P2 C36 1.825(2)
P2 C15 1.831(2)
N1 C13 1.405(3)
N1 C2 1.405(3)
C2 C3 1.403(4)
C2 C7 1.417(3)
C3 C4 1.383(3)
C3 C15 1.505(3)
C4 C5 1.414(3)
C4 H4 0.9500
C5 C6 1.385(4)
C5 C16 1.541(3)
C6 C7 1.399(3)
C6 H6 0.9500
C7 C8 1.433(3)
C8 C9 1.398(3)
C8 C13 1.417(3)
C9 C10 1.385(3)
C9 H9 0.9500
C10 C11 1.416(3)
C10 C20 1.531(3)
C11 C12 1.379(3)
C11 H11 0.9500
C12 C13 1.406(3)
C12 C14 1.503(3)
C14 H14A 0.9900
C14 H14B 0.9900
C15 H15A 0.9900
C15 H15B 0.9900
C16 C18 1.520(4)
C16 C19 1.535(4)
C16 C17 1.535(4)
C17 H17A 0.9800
C17 H17B 0.9800
C17 H17C 0.9800
C18 H18A 0.9800
C18 H18B 0.9800
C18 H18C 0.9800
C19 H19A 0.9800
C19 H19B 0.9800
C19 H19C 0.9800
C20 C21 1.531(4)
C20 C22 1.532(3)
C20 C23 1.536(3)
C21 H21A 0.9800
C21 H21B 0.9800
C21 H21C 0.9800
C22 H22A 0.9800
C22 H22B 0.9800
C22 H22C 0.9800
C23 H23A 0.9800
C23 H23B 0.9800
C23 H23C 0.9800
C24 C29 1.388(3)
C24 C25 1.394(3)
C25 C26 1.385(3)
C25 H25 0.9500
C26 C27 1.385(4)
C26 H26 0.9500
C27 C28 1.373(4)
C27 H27 0.9500
C28 C29 1.391(3)
C28 H28 0.9500
C29 H29 0.9500
C30 C35 1.384(3)
C30 C31 1.398(4)
C31 C32 1.383(4)
C31 H31 0.9500
C32 C33 1.389(4)
C32 H32 0.9500
C33 C34 1.384(4)
C33 H33 0.9500
C34 C35 1.390(4)
C34 H34 0.9500
C35 H35 0.9500
C36 C37 1.397(4)
C36 C41 1.398(3)
C37 C38 1.394(4)
C37 H37 0.9500
C38 C39 1.384(4)
C38 H38 0.9500
C39 C40 1.387(4)
C39 H39 0.9500
C40 C41 1.390(4)
C40 H40 0.9500
C41 H41 0.9500
C42 C47 1.393(4)
C42 C43 1.393(4)
C43 C44 1.389(3)
C43 H43 0.9500
C44 C45 1.385(4)
C44 H44 0.9500
C45 C46 1.385(4)
C45 H45 0.9500
C46 C47 1.389(3)
C46 H46 0.9500
C47 H47 0.9500
O C54 1.408(5)
O C51 1.410(4)
C51 C52 1.488(5)
C51 H51A 0.9900
C51 H51B 0.9900
C52 C53 1.504(5)
C52 H52A 0.9900
C52 H52B 0.9900
C53 C54 1.501(5)
C53 H53A 0.9900
C53 H53B 0.9900
C54 H54A 0.9900
C54 H54B 0.9900

loop_
_geom_torsion_atom_site_label_1
_geom_torsion_atom_site_label_2
_geom_torsion_atom_site_label_3
_geom_torsion_atom_site_label_4
_geom_torsion
N1 Pd P1 C24 140.60(10)
P2 Pd P1 C24 10.3(2)
Cl Pd P1 C24 -47.80(9)
N1 Pd P1 C30 -93.47(10)
P2 Pd P1 C30 136.27(19)
Cl Pd P1 C30 78.13(8)
N1 Pd P1 C14 21.95(9)
P2 Pd P1 C14 -108.31(19)
Cl Pd P1 C14 -166.45(8)
N1 Pd P2 C42 97.95(9)
P1 Pd P2 C42 -131.82(19)
Cl Pd P2 C42 -73.71(8)
N1 Pd P2 C36 -137.02(11)
P1 Pd P2 C36 -6.8(2)
Cl Pd P2 C36 51.32(10)
N1 Pd P2 C15 -16.70(9)
P1 Pd P2 C15 113.53(19)
Cl Pd P2 C15 171.64(8)
P1 Pd N1 C13 25.10(15)
P2 Pd N1 C13 -159.95(15)
Cl Pd N1 C13 -63.1(5)
P1 Pd N1 C2 156.57(16)
P2 Pd N1 C2 -28.47(16)
Cl Pd N1 C2 68.4(5)
C13 N1 C2 C3 -175.6(2)
Pd N1 C2 C3 46.1(3)
C13 N1 C2 C7 1.4(2)
Pd N1 C2 C7 -136.92(16)
N1 C2 C3 C4 -177.3(2)
C7 C2 C3 C4 5.9(3)
N1 C2 C3 C15 3.7(4)
C7 C2 C3 C15 -173.1(2)
C2 C3 C4 C5 -2.9(3)
C15 C3 C4 C5 176.1(2)
C3 C4 C5 C6 -1.8(3)
C3 C4 C5 C16 176.2(2)
C4 C5 C6 C7 3.3(3)
C16 C5 C6 C7 -174.6(2)
C5 C6 C7 C2 -0.2(3)
C5 C6 C7 C8 178.5(2)
C3 C2 C7 C6 -4.5(3)
N1 C2 C7 C6 178.2(2)
C3 C2 C7 C8 176.48(19)
N1 C2 C7 C8 -0.8(2)
C6 C7 C8 C9 1.1(4)
C2 C7 C8 C9 180.0(2)
C6 C7 C8 C13 -178.9(2)
C2 C7 C8 C13 -0.1(2)
C13 C8 C9 C10 -1.7(3)
C7 C8 C9 C10 178.2(2)
C8 C9 C10 C11 -0.8(3)
C8 C9 C10 C20 179.2(2)
C9 C10 C11 C12 1.2(3)
C20 C10 C11 C12 -178.8(2)
C10 C11 C12 C13 1.0(3)
C10 C11 C12 C14 -178.0(2)
C2 N1 C13 C12 175.2(2)
Pd N1 C13 C12 -46.7(3)
C2 N1 C13 C8 -1.4(2)
Pd N1 C13 C8 136.71(16)
C11 C12 C13 N1 -179.9(2)
C14 C12 C13 N1 -0.9(3)
C11 C12 C13 C8 -3.5(3)
C14 C12 C13 C8 175.6(2)
C9 C8 C13 N1 -179.09(19)
C7 C8 C13 N1 1.0(2)
C9 C8 C13 C12 3.9(3)
C7 C8 C13 C12 -176.03(19)
C11 C12 C14 P1 -122.5(2)
C13 C12 C14 P1 58.5(2)
C24 P1 C14 C12 171.66(17)
C30 P1 C14 C12 62.22(18)
Pd P1 C14 C12 -61.51(17)
C4 C3 C15 P2 122.4(2)
C2 C3 C15 P2 -58.6(2)
C42 P2 C15 C3 -64.62(18)
C36 P2 C15 C3 -173.24(16)
Pd P2 C15 C3 56.76(17)
C6 C5 C16 C18 -129.5(2)
C4 C5 C16 C18 52.6(3)
C6 C5 C16 C19 -9.2(3)
C4 C5 C16 C19 172.9(2)
C6 C5 C16 C17 110.5(3)
C4 C5 C16 C17 -67.4(3)
C9 C10 C20 C21 -119.8(2)
C11 C10 C20 C21 60.2(3)
C9 C10 C20 C22 -0.3(3)
C11 C10 C20 C22 179.7(2)
C9 C10 C20 C23 120.2(2)
C11 C10 C20 C23 -59.8(3)
C30 P1 C24 C29 134.6(2)
C14 P1 C24 C29 26.7(3)
Pd P1 C24 C29 -94.1(2)
C30 P1 C24 C25 -44.8(3)
C14 P1 C24 C25 -152.7(2)
Pd P1 C24 C25 86.4(2)
C29 C24 C25 C26 -0.7(4)
P1 C24 C25 C26 178.7(2)
C24 C25 C26 C27 0.9(5)
C25 C26 C27 C28 -0.5(5)
C26 C27 C28 C29 0.0(5)
C25 C24 C29 C28 0.2(4)
P1 C24 C29 C28 -179.2(2)
C27 C28 C29 C24 0.1(5)
C24 P1 C30 C35 132.9(2)
C14 P1 C30 C35 -118.0(2)
Pd P1 C30 C35 0.6(2)
C24 P1 C30 C31 -52.0(2)
C14 P1 C30 C31 57.1(2)
Pd P1 C30 C31 175.73(16)
C35 C30 C31 C32 0.5(4)
P1 C30 C31 C32 -174.7(2)
C30 C31 C32 C33 0.3(4)
C31 C32 C33 C34 -0.8(4)
C32 C33 C34 C35 0.5(4)
C31 C30 C35 C34 -0.7(4)
P1 C30 C35 C34 174.37(19)
C33 C34 C35 C30 0.2(4)
C42 P2 C36 C37 -125.7(2)
C15 P2 C36 C37 -17.7(2)
Pd P2 C36 C37 104.9(2)
C42 P2 C36 C41 52.4(2)
C15 P2 C36 C41 160.3(2)
Pd P2 C36 C41 -77.0(2)
C41 C36 C37 C38 -1.7(4)
P2 C36 C37 C38 176.4(2)
C36 C37 C38 C39 1.1(4)
C37 C38 C39 C40 0.1(4)
C38 C39 C40 C41 -0.6(4)
C39 C40 C41 C36 0.0(4)
C37 C36 C41 C40 1.2(4)
P2 C36 C41 C40 -177.0(2)
C36 P2 C42 C47 50.4(2)
C15 P2 C42 C47 -58.2(2)
Pd P2 C42 C47 -176.19(16)
C36 P2 C42 C43 -133.9(2)
C15 P2 C42 C43 117.5(2)
Pd P2 C42 C43 -0.5(2)
C47 C42 C43 C44 0.8(4)
P2 C42 C43 C44 -174.99(19)
C42 C43 C44 C45 0.4(4)
C43 C44 C45 C46 -0.8(4)
C44 C45 C46 C47 0.0(4)
C45 C46 C47 C42 1.2(4)
C43 C42 C47 C46 -1.6(4)
P2 C42 C47 C46 174.20(19)
C54 O C51 C52 32.8(4)
O C51 C52 C53 -20.1(5)
C51 C52 C53 C54 0.5(5)
C51 O C54 C53 -32.4(4)
C52 C53 C54 O 19.2(5)
